data_1538569
loop_
_publ_author_name
'Jaworska, T.'
'Szytula, A.'

_publ_section_title
;
 Crystal structure and magnetic properties of pseudoternary Tb Rh2-x Mx
 Si2 (M= Ru, Ir)
;
_journal_name_full 'Solid State Communications'
_journal_page_first 311
_journal_page_last 314
_journal_volume 63
_journal_year 1987
_chemical_formula_sum 'Rh Ru Si2 Tb'
_chemical_name_systematic '(Rh Ru) Tb Si2'
_space_group_IT_number 139
_symmetry_space_group_name_Hall '-I 4 2'
_symmetry_space_group_name_H-M 'I 4/m m m'
_cell_angle_alpha 90
_cell_angle_beta 90
_cell_angle_gamma 90
_cell_formula_units_Z 2
_cell_length_a 4.09
_cell_length_b 4.09
_cell_length_c 9.703
_cell_volume 162.313
_citation_journal_id_ASTM SSCOA4
_cod_data_source_file Jaworska_SSCOA4_1987_1614.cif
_cod_data_source_block Rh1Ru1Si2Tb1
_cod_original_cell_volume 162.3128
_cod_original_formula_sum 'Rh1 Ru1 Si2 Tb1'
_cod_database_code 1538569

loop_
_symmetry_equiv_pos_as_xyz
x,y,z
-y,x,z
-x,-y,z
y,-x,z
x,-y,-z
y,x,-z
-x,y,-z
-y,-x,-z
-x,-y,-z
y,-x,-z
x,y,-z
-y,x,-z
-x,y,z
-y,-x,z
x,-y,z
y,x,z
x+1/2,y+1/2,z+1/2
-y+1/2,x+1/2,z+1/2
-x+1/2,-y+1/2,z+1/2
y+1/2,-x+1/2,z+1/2
x+1/2,-y+1/2,-z+1/2
y+1/2,x+1/2,-z+1/2
-x+1/2,y+1/2,-z+1/2
-y+1/2,-x+1/2,-z+1/2
-x+1/2,-y+1/2,-z+1/2
y+1/2,-x+1/2,-z+1/2
x+1/2,y+1/2,-z+1/2
-y+1/2,x+1/2,-z+1/2
-x+1/2,y+1/2,z+1/2
-y+1/2,-x+1/2,z+1/2
x+1/2,-y+1/2,z+1/2
y+1/2,x+1/2,z+1/2

loop_
_atom_site_label
_atom_site_type_symbol
_atom_site_fract_x
_atom_site_fract_y
_atom_site_fract_z
_atom_site_occupancy
_atom_site_U_iso_or_equiv
Rh1 Rh 0 0.5 0.25 0.5 0.0
Tb1 Tb 0 0 0 1 0.0
Ru1 Ru 0 0.5 0.25 0.5 0.0
Si1 Si 0 0 0.38 1 0.0
